data_7718518
loop_
_publ_author_name
'Kukreti, Prashant'
'Chauhan, Rahul'
'Hitomi, Yutaka'
'Ghosh, Kaushik'

_publ_section_title
;
 Regiospecific arene C-H self-hydroxylation in pentadentate ligand
 <i>via</i> activation of atmospheric dioxygen utilizing Co(II) precursors
 under ambient reaction conditions: experimental and DFT optimized
 studies.
;
_journal_issue 19
_journal_name_full 'Dalton transactions (Cambridge, England : 2003)'
_journal_page_first 7707
_journal_page_last 7717
_journal_paper_doi 10.1039/d4dt03244f
_journal_volume 54
_journal_year 2025
_chemical_formula_moiety 'C26 H22 Co N6 O2, Cl O4'
_chemical_formula_sum 'C26 H22 Cl Co N6 O6'
_chemical_formula_weight 608.87
_space_group_crystal_system triclinic
_space_group_IT_number 2
_space_group_name_Hall '-P 1'
_space_group_name_H-M_alt 'P -1'
_atom_sites_solution_hydrogens geom
_atom_sites_solution_primary dual
_audit_creation_date 2024-03-06
_audit_creation_method
;
Olex2 1.2-ac3
(compiled 2017.08.10 svn.r3458 for OlexSys, GUI svn.r5381)
;
_audit_update_record
;
2024-05-18 deposited with the CCDC.	2025-04-08 downloaded from the CCDC.
;
_cell_angle_alpha 88.409(2)
_cell_angle_beta 81.453(2)
_cell_angle_gamma 79.100(2)
_cell_formula_units_Z 2
_cell_length_a 8.3792(4)
_cell_length_b 11.2793(6)
_cell_length_c 13.4979(7)
_cell_measurement_reflns_used 9815
_cell_measurement_temperature 100(2)
_cell_measurement_theta_max 28.31
_cell_measurement_theta_min 2.73
_cell_volume 1238.78(11)
_computing_cell_refinement 'SAINT V8.40B (?, 2016)'
_computing_data_reduction 'SAINT V8.40B (?, 2016)'
_computing_molecular_graphics 'Olex2 (Dolomanov et al., 2009)'
_computing_publication_material 'Olex2 (Dolomanov et al., 2009)'
_computing_structure_refinement 'XL (Sheldrick, 2008)'
_computing_structure_solution 'XT (Sheldrick, 2015)'
_diffrn_ambient_temperature 100.0
_diffrn_measured_fraction_theta_full 0.996
_diffrn_measured_fraction_theta_max 0.988
_diffrn_measurement_device_type 'Bruker APEX-II CCD'
_diffrn_measurement_method '\f and \w scans'
_diffrn_radiation_type MoK\a
_diffrn_radiation_wavelength 0.71073
_diffrn_reflns_av_R_equivalents 0.0475
_diffrn_reflns_av_unetI/netI 0.0275
_diffrn_reflns_Laue_measured_fraction_full 0.996
_diffrn_reflns_Laue_measured_fraction_max 0.988
_diffrn_reflns_limit_h_max 11
_diffrn_reflns_limit_h_min -11
_diffrn_reflns_limit_k_max 15
_diffrn_reflns_limit_k_min -15
_diffrn_reflns_limit_l_max 17
_diffrn_reflns_limit_l_min -17
_diffrn_reflns_number 53111
_diffrn_reflns_point_group_measured_fraction_full 0.996
_diffrn_reflns_point_group_measured_fraction_max 0.988
_diffrn_reflns_theta_full 25.242
_diffrn_reflns_theta_max 28.371
_diffrn_reflns_theta_min 1.526
_diffrn_standards_number 0
_exptl_absorpt_coefficient_mu 0.858
_exptl_absorpt_correction_T_max 0.6471
_exptl_absorpt_correction_T_min 0.5234
_exptl_absorpt_correction_type multi-scan
_exptl_absorpt_process_details
'SADABS-2016/2 (Bruker,2016/2) was used for absorption correction. wR2(int) was 0.1257 before and 0.0643 after correction. The Ratio of minimum to maximum transmission is 0.8088. The \l/2 correction factor is Not present.'
_exptl_crystal_colour 'metallic yellowish brown'
_exptl_crystal_colour_lustre metallic
_exptl_crystal_colour_modifier yellowish
_exptl_crystal_colour_primary brown
_exptl_crystal_density_diffrn 1.632
_exptl_crystal_description block
_exptl_crystal_F_000 624
_exptl_crystal_size_max 0.337
_exptl_crystal_size_mid 0.181
_exptl_crystal_size_min 0.028
_refine_diff_density_max 0.905
_refine_diff_density_min -0.438
_refine_diff_density_rms 0.080
_refine_ls_extinction_method none
_refine_ls_goodness_of_fit_ref 1.095
_refine_ls_hydrogen_treatment constr
_refine_ls_matrix_type full
_refine_ls_number_parameters 361
_refine_ls_number_reflns 6135
_refine_ls_number_restraints 0
_refine_ls_restrained_S_all 1.095
_refine_ls_R_factor_all 0.0451
_refine_ls_R_factor_gt 0.0375
_refine_ls_shift/su_max 0.001
_refine_ls_shift/su_mean 0.000
_refine_ls_structure_factor_coef Fsqd
_refine_ls_weighting_details 'w=1/[\s^2^(Fo^2^)+(0.0377P)^2^+1.4983P] where P=(Fo^2^+2Fc^2^)/3'
_refine_ls_weighting_scheme calc
_refine_ls_wR_factor_gt 0.0886
_refine_ls_wR_factor_ref 0.0932
_reflns_Friedel_coverage 0.000
_reflns_number_gt 5434
_reflns_number_total 6135
_reflns_threshold_expression 'I > 2\s(I)'
_cod_data_source_file d4dt03244f2.cif
_cod_data_source_block kg_pk_192_meoh_0053_0m_a
_cod_depositor_comments 'Adding full bibliography for 7718518--7718519.cif.'
_cod_database_code 7718518
_shelx_shelxl_version_number 2019/1
_shelx_space_group_comment
;
The symmetry employed for this shelxl refinement is uniquely defined
by the following loop, which should always be used as a source of
symmetry information in preference to the above space-group names.
They are only intended as comments.
;
_shelx_estimated_absorpt_t_max 0.976
_shelx_estimated_absorpt_t_min 0.761
_olex2_refinement_description
;
1. Fixed Uiso
 At 1.2 times of:
  All C(H) groups, All C(H,H) groups
2.a Secondary CH2 refined with riding coordinates:
 C7(H7A,H7B), C21(H21A,H21B), C27(H27A,H27B)
2.b Aromatic/amide H refined with riding coordinates:
 C2(H2), C3(H3), C4(H4), C5(H5), C9(H9), C10(H10), C11(H11), C12(H12),
 C16(H16), C17(H17), C18(H18), C19(H19), C23(H23), C24(H24), C25(H25), C26(H26)
;
_olex2_submission_special_instructions 'No special instructions were received'

loop_
_space_group_symop_operation_xyz
'x, y, z'
'-x, -y, -z'

loop_
_atom_site_label
_atom_site_type_symbol
_atom_site_fract_x
_atom_site_fract_y
_atom_site_fract_z
_atom_site_U_iso_or_equiv
_atom_site_adp_type
_atom_site_occupancy
_atom_site_site_symmetry_order
_atom_site_calc_flag
_atom_site_refinement_flags_posn
_atom_site_refinement_flags_adp
_atom_site_refinement_flags_occupancy
_atom_site_disorder_assembly
_atom_site_disorder_group
Co1 Co 0.54562(3) 0.69231(2) 0.73573(2) 0.00987(8) Uani 1 1 d . . . . .
Cl1 Cl 0.15895(6) 0.14451(4) 0.88891(3) 0.01510(10) Uani 1 1 d . . . . .
O1 O 0.1702(2) 0.26934(14) 0.89351(15) 0.0357(4) Uani 1 1 d . . . . .
O2 O 0.2488(2) 0.07792(15) 0.96190(12) 0.0281(4) Uani 1 1 d . . . . .
O3 O 0.22652(19) 0.09556(15) 0.79092(12) 0.0255(3) Uani 1 1 d . . . . .
O5 O 0.42853(17) 0.82742(12) 0.67639(10) 0.0152(3) Uani 1 1 d . . . . .
O6 O 0.69925(18) 0.47527(13) 0.95238(11) 0.0196(3) Uani 1 1 d . . . . .
O7 O -0.01142(19) 0.13315(16) 0.90979(13) 0.0289(4) Uani 1 1 d . . . . .
N1 N 0.48174(18) 0.76498(14) 0.86907(12) 0.0114(3) Uani 1 1 d . . . . .
N2 N 0.73331(18) 0.77162(14) 0.73107(12) 0.0111(3) Uani 1 1 d . . . . .
N3 N 0.6281(2) 0.60666(15) 0.61554(13) 0.0156(3) Uani 1 1 d . . . . .
N4 N 0.65429(19) 0.55664(14) 0.79768(12) 0.0134(3) Uani 1 1 d . . . . .
N5 N 0.34477(19) 0.62923(14) 0.76464(12) 0.0115(3) Uani 1 1 d . . . . .
C1 C 0.4282(2) 0.83611(17) 0.57992(15) 0.0132(4) Uani 1 1 d . . . . .
C2 C 0.3284(2) 0.93911(17) 0.54281(16) 0.0163(4) Uani 1 1 d . . . . .
H2 H 0.261872 0.996923 0.588718 0.020 Uiso 1 1 calc R . . . .
C3 C 0.3266(3) 0.95645(18) 0.44217(16) 0.0194(4) Uani 1 1 d . . . . .
H3 H 0.258118 1.025881 0.419745 0.023 Uiso 1 1 calc R . . . .
C4 C 0.4237(3) 0.8739(2) 0.37117(16) 0.0219(4) Uani 1 1 d . . . . .
H4 H 0.423232 0.888315 0.301534 0.026 Uiso 1 1 calc R . . . .
C5 C 0.5184(3) 0.77286(19) 0.40379(17) 0.0218(4) Uani 1 1 d . . . . .
H5 H 0.584167 0.716911 0.356043 0.026 Uiso 1 1 calc R . . . .
C6 C 0.5212(2) 0.74926(17) 0.50721(16) 0.0165(4) Uani 1 1 d . . . . .
C7 C 0.5416(2) 0.88191(16) 0.86246(15) 0.0134(4) Uani 1 1 d . . . . .
H7A H 0.549320 0.909666 0.930230 0.016 Uiso 1 1 calc R . . . .
H7B H 0.464559 0.944419 0.831492 0.016 Uiso 1 1 calc R . . . .
C8 C 0.7081(2) 0.86123(16) 0.79939(14) 0.0123(3) Uani 1 1 d . . . . .
C9 C 0.8276(2) 0.92962(17) 0.80698(15) 0.0150(4) Uani 1 1 d . . . . .
H9 H 0.808282 0.992281 0.855332 0.018 Uiso 1 1 calc R . . . .
C10 C 0.9752(2) 0.90507(18) 0.74308(15) 0.0159(4) Uani 1 1 d . . . . .
H10 H 1.057140 0.952268 0.745710 0.019 Uiso 1 1 calc R . . . .
C11 C 1.0021(2) 0.81089(17) 0.67524(15) 0.0153(4) Uani 1 1 d . . . . .
H11 H 1.103830 0.791251 0.632142 0.018 Uiso 1 1 calc R . . . .
C12 C 0.8786(2) 0.74568(17) 0.67109(14) 0.0135(4) Uani 1 1 d . . . . .
H12 H 0.897036 0.681011 0.624670 0.016 Uiso 1 1 calc R . . . .
N13 N 0.6155(2) 0.63874(15) 0.52577(13) 0.0177(3) Uani 1 1 d . . . . .
C14 C 0.7252(2) 0.48985(17) 0.63084(15) 0.0153(4) Uani 1 1 d . . . . .
C15 C 0.7325(2) 0.46313(17) 0.73264(15) 0.0140(4) Uani 1 1 d . . . . .
C16 C 0.8198(2) 0.35002(17) 0.75867(16) 0.0158(4) Uani 1 1 d . . . . .
H16 H 0.823489 0.329034 0.827057 0.019 Uiso 1 1 calc R . . . .
C17 C 0.9001(2) 0.26995(18) 0.68384(16) 0.0184(4) Uani 1 1 d . . . . .
H17 H 0.959665 0.193956 0.701417 0.022 Uiso 1 1 calc R . . . .
C18 C 0.8953(3) 0.29841(19) 0.58291(16) 0.0217(4) Uani 1 1 d . . . . .
H18 H 0.952665 0.242354 0.532669 0.026 Uiso 1 1 calc R . . . .
C19 C 0.8071(3) 0.40845(19) 0.55561(16) 0.0195(4) Uani 1 1 d . . . . .
H19 H 0.802537 0.427952 0.487035 0.023 Uiso 1 1 calc R . . . .
C20 C 0.6447(2) 0.55764(17) 0.89814(15) 0.0144(4) Uani 1 1 d . . . . .
C21 C 0.5617(2) 0.68037(17) 0.94316(15) 0.0149(4) Uani 1 1 d . . . . .
H21A H 0.477361 0.668486 1.000304 0.018 Uiso 1 1 calc R . . . .
H21B H 0.644635 0.717911 0.969351 0.018 Uiso 1 1 calc R . . . .
C22 C 0.2463(2) 0.67776(17) 0.84755(14) 0.0129(4) Uani 1 1 d . . . . .
C23 C 0.1061(2) 0.63358(17) 0.88717(15) 0.0151(4) Uani 1 1 d . . . . .
H23 H 0.038455 0.668197 0.945904 0.018 Uiso 1 1 calc R . . . .
C24 C 0.0672(2) 0.53802(18) 0.83927(16) 0.0167(4) Uani 1 1 d . . . . .
H24 H -0.026330 0.504873 0.865923 0.020 Uiso 1 1 calc R . . . .
C25 C 0.1658(2) 0.49098(18) 0.75190(16) 0.0174(4) Uani 1 1 d . . . . .
H25 H 0.138300 0.427648 0.716748 0.021 Uiso 1 1 calc R . . . .
C26 C 0.3049(2) 0.53800(17) 0.71702(15) 0.0143(4) Uani 1 1 d . . . . .
H26 H 0.373803 0.505137 0.658095 0.017 Uiso 1 1 calc R . . . .
C27 C 0.2986(2) 0.78291(17) 0.89118(15) 0.0149(4) Uani 1 1 d . . . . .
H27A H 0.248454 0.859316 0.860945 0.018 Uiso 1 1 calc R . . . .
H27B H 0.262525 0.787000 0.964462 0.018 Uiso 1 1 calc R . . . .

loop_
_atom_site_aniso_label
_atom_site_aniso_U_11
_atom_site_aniso_U_22
_atom_site_aniso_U_33
_atom_site_aniso_U_23
_atom_site_aniso_U_13
_atom_site_aniso_U_12
Co1 0.00694(12) 0.01024(12) 0.01262(13) 0.00037(9) -0.00012(9) -0.00317(9)
Cl1 0.0139(2) 0.0136(2) 0.0174(2) -0.00120(16) -0.00202(17) -0.00163(16)
O1 0.0417(11) 0.0159(8) 0.0522(12) -0.0016(7) -0.0095(9) -0.0098(7)
O2 0.0278(9) 0.0320(9) 0.0213(8) 0.0017(6) -0.0075(7) 0.0054(7)
O3 0.0213(8) 0.0348(9) 0.0179(8) -0.0046(6) 0.0002(6) -0.0008(7)
O5 0.0137(7) 0.0151(7) 0.0172(7) 0.0034(5) -0.0025(5) -0.0042(5)
O6 0.0149(7) 0.0202(7) 0.0228(8) 0.0081(6) -0.0023(6) -0.0025(5)
O7 0.0141(8) 0.0383(10) 0.0334(9) -0.0028(7) 0.0023(6) -0.0065(7)
N1 0.0070(7) 0.0117(7) 0.0155(8) 0.0007(6) 0.0000(6) -0.0029(6)
N2 0.0079(7) 0.0114(7) 0.0145(8) 0.0025(6) -0.0017(6) -0.0034(5)
N3 0.0113(8) 0.0172(8) 0.0193(8) 0.0005(6) -0.0009(6) -0.0062(6)
N4 0.0080(7) 0.0125(7) 0.0197(8) 0.0015(6) -0.0013(6) -0.0026(6)
N5 0.0082(7) 0.0115(7) 0.0149(8) 0.0023(6) -0.0014(6) -0.0028(5)
C1 0.0086(8) 0.0141(9) 0.0186(9) 0.0047(7) -0.0024(7) -0.0067(7)
C2 0.0105(9) 0.0141(9) 0.0244(10) 0.0038(7) -0.0019(7) -0.0036(7)
C3 0.0165(10) 0.0171(9) 0.0257(11) 0.0085(8) -0.0064(8) -0.0051(7)
C4 0.0245(11) 0.0241(11) 0.0187(10) 0.0038(8) -0.0039(8) -0.0086(8)
C5 0.0205(10) 0.0202(10) 0.0248(11) -0.0011(8) -0.0007(8) -0.0062(8)
C6 0.0115(9) 0.0138(9) 0.0251(10) 0.0043(7) -0.0043(7) -0.0043(7)
C7 0.0110(8) 0.0117(8) 0.0174(9) -0.0021(7) 0.0007(7) -0.0041(7)
C8 0.0111(8) 0.0117(8) 0.0144(9) 0.0024(6) -0.0017(7) -0.0030(7)
C9 0.0156(9) 0.0151(9) 0.0160(9) 0.0012(7) -0.0038(7) -0.0064(7)
C10 0.0126(9) 0.0183(9) 0.0198(10) 0.0057(7) -0.0051(7) -0.0091(7)
C11 0.0096(8) 0.0183(9) 0.0183(9) 0.0034(7) -0.0009(7) -0.0043(7)
C12 0.0109(8) 0.0138(8) 0.0154(9) 0.0006(7) -0.0001(7) -0.0027(7)
N13 0.0165(8) 0.0177(8) 0.0194(9) 0.0017(6) -0.0022(7) -0.0055(6)
C14 0.0096(8) 0.0137(9) 0.0234(10) 0.0028(7) -0.0032(7) -0.0041(7)
C15 0.0079(8) 0.0140(9) 0.0212(10) 0.0006(7) -0.0023(7) -0.0050(7)
C16 0.0122(9) 0.0135(9) 0.0226(10) 0.0032(7) -0.0047(7) -0.0037(7)
C17 0.0158(9) 0.0142(9) 0.0257(11) 0.0009(7) -0.0058(8) -0.0020(7)
C18 0.0210(10) 0.0212(10) 0.0222(11) -0.0032(8) -0.0008(8) -0.0035(8)
C19 0.0201(10) 0.0217(10) 0.0173(10) 0.0020(8) -0.0027(8) -0.0061(8)
C20 0.0078(8) 0.0157(9) 0.0208(10) 0.0043(7) -0.0017(7) -0.0056(7)
C21 0.0137(9) 0.0171(9) 0.0150(9) 0.0040(7) -0.0035(7) -0.0048(7)
C22 0.0092(8) 0.0146(9) 0.0152(9) 0.0022(7) -0.0029(7) -0.0027(7)
C23 0.0095(8) 0.0181(9) 0.0172(9) 0.0036(7) -0.0004(7) -0.0027(7)
C24 0.0087(8) 0.0175(9) 0.0248(10) 0.0050(7) -0.0030(7) -0.0047(7)
C25 0.0135(9) 0.0147(9) 0.0253(11) 0.0010(7) -0.0035(8) -0.0055(7)
C26 0.0112(9) 0.0139(9) 0.0182(9) -0.0005(7) -0.0018(7) -0.0035(7)
C27 0.0073(8) 0.0179(9) 0.0188(10) -0.0027(7) 0.0021(7) -0.0031(7)

loop_
_atom_type_symbol
_atom_type_description
_atom_type_scat_dispersion_real
_atom_type_scat_dispersion_imag
_atom_type_scat_source
C C 0.0033 0.0016 'International Tables Vol C Tables 4.2.6.8 and 6.1.1.4'
H H 0.0000 0.0000 'International Tables Vol C Tables 4.2.6.8 and 6.1.1.4'
Cl Cl 0.1484 0.1585 'International Tables Vol C Tables 4.2.6.8 and 6.1.1.4'
Co Co 0.3494 0.9721 'International Tables Vol C Tables 4.2.6.8 and 6.1.1.4'
N N 0.0061 0.0033 'International Tables Vol C Tables 4.2.6.8 and 6.1.1.4'
O O 0.0106 0.0060 'International Tables Vol C Tables 4.2.6.8 and 6.1.1.4'

loop_
_geom_angle_atom_site_label_1
_geom_angle_atom_site_label_2
_geom_angle_atom_site_label_3
_geom_angle
_geom_angle_site_symmetry_1
_geom_angle_site_symmetry_3
_geom_angle_publ_flag
O5 Co1 N1 91.78(6) . . ?
O5 Co1 N2 90.67(6) . . ?
O5 Co1 N3 95.93(7) . . ?
O5 Co1 N5 88.79(6) . . ?
N2 Co1 N1 83.95(6) . . ?
N3 Co1 N1 172.10(7) . . ?
N3 Co1 N2 94.23(7) . . ?
N3 Co1 N5 96.74(7) . . ?
N4 Co1 O5 177.71(6) . . ?
N4 Co1 N1 87.20(7) . . ?
N4 Co1 N2 91.26(7) . . ?
N4 Co1 N3 85.15(7) . . ?
N4 Co1 N5 89.09(7) . . ?
N5 Co1 N1 85.09(7) . . ?
N5 Co1 N2 169.01(7) . . ?
O1 Cl1 O2 109.29(11) . . ?
O1 Cl1 O3 110.75(11) . . ?
O1 Cl1 O7 109.17(11) . . ?
O2 Cl1 O3 108.99(10) . . ?
O2 Cl1 O7 109.82(10) . . ?
O3 Cl1 O7 108.81(10) . . ?
C1 O5 Co1 122.32(12) . . ?
C7 N1 Co1 105.93(11) . . ?
C7 N1 C21 111.70(14) . . ?
C7 N1 C27 112.10(14) . . ?
C21 N1 Co1 108.51(11) . . ?
C27 N1 Co1 106.87(11) . . ?
C27 N1 C21 111.39(14) . . ?
C8 N2 Co1 112.76(12) . . ?
C12 N2 Co1 127.81(13) . . ?
C12 N2 C8 119.42(16) . . ?
N13 N3 Co1 129.73(14) . . ?
N13 N3 C14 117.20(17) . . ?
C14 N3 Co1 113.00(13) . . ?
C15 N4 Co1 114.57(13) . . ?
C20 N4 Co1 118.05(13) . . ?
C20 N4 C15 127.34(16) . . ?
C22 N5 Co1 113.24(12) . . ?
C26 N5 Co1 126.80(13) . . ?
C26 N5 C22 119.65(16) . . ?
O5 C1 C2 118.01(18) . . ?
O5 C1 C6 125.07(17) . . ?
C2 C1 C6 116.92(17) . . ?
C3 C2 C1 121.22(19) . . ?
C2 C3 C4 121.54(19) . . ?
C5 C4 C3 119.0(2) . . ?
C4 C5 C6 121.6(2) . . ?
C5 C6 C1 119.62(18) . . ?
N13 C6 C1 127.22(18) . . ?
N13 C6 C5 113.14(18) . . ?
N1 C7 C8 107.66(14) . . ?
N2 C8 C7 114.76(16) . . ?
N2 C8 C9 121.36(17) . . ?
C9 C8 C7 123.85(17) . . ?
C10 C9 C8 119.06(18) . . ?
C9 C10 C11 119.27(17) . . ?
C10 C11 C12 119.13(18) . . ?
N2 C12 C11 121.70(18) . . ?
N3 N13 C6 119.41(18) . . ?
C15 C14 N3 112.83(17) . . ?
C19 C14 N3 125.82(18) . . ?
C19 C14 C15 121.35(18) . . ?
N4 C15 C14 114.32(17) . . ?
N4 C15 C16 126.77(18) . . ?
C14 C15 C16 118.87(18) . . ?
C17 C16 C15 119.37(19) . . ?
C16 C17 C18 121.33(19) . . ?
C19 C18 C17 120.3(2) . . ?
C18 C19 C14 118.79(19) . . ?
O6 C20 N4 127.58(19) . . ?
O6 C20 C21 120.09(18) . . ?
N4 C20 C21 112.26(16) . . ?
N1 C21 C20 113.05(16) . . ?
N5 C22 C23 121.58(17) . . ?
N5 C22 C27 114.89(16) . . ?
C23 C22 C27 123.53(17) . . ?
C24 C23 C22 118.68(18) . . ?
C23 C24 C25 119.56(18) . . ?
C26 C25 C24 118.90(18) . . ?
N5 C26 C25 121.58(18) . . ?
N1 C27 C22 107.78(15) . . ?

loop_
_geom_bond_atom_site_label_1
_geom_bond_atom_site_label_2
_geom_bond_distance
_geom_bond_site_symmetry_2
_geom_bond_publ_flag
Co1 O5 1.8780(14) . ?
Co1 N1 1.9563(16) . ?
Co1 N2 1.9435(15) . ?
Co1 N3 1.8825(17) . ?
Co1 N4 1.8704(16) . ?
Co1 N5 1.9321(15) . ?
Cl1 O1 1.4325(16) . ?
Cl1 O2 1.4377(16) . ?
Cl1 O3 1.4403(16) . ?
Cl1 O7 1.4427(16) . ?
O5 C1 1.304(2) . ?
O6 C20 1.229(2) . ?
N1 C7 1.493(2) . ?
N1 C21 1.505(2) . ?
N1 C27 1.495(2) . ?
N2 C8 1.353(2) . ?
N2 C12 1.345(2) . ?
N3 N13 1.269(2) . ?
N3 C14 1.439(2) . ?
N4 C15 1.390(2) . ?
N4 C20 1.347(3) . ?
N5 C22 1.350(2) . ?
N5 C26 1.347(2) . ?
C1 C2 1.423(3) . ?
C1 C6 1.438(3) . ?
C2 C3 1.369(3) . ?
C3 C4 1.407(3) . ?
C4 C5 1.362(3) . ?
C5 C6 1.417(3) . ?
C6 N13 1.382(3) . ?
C7 C8 1.503(3) . ?
C8 C9 1.392(3) . ?
C9 C10 1.384(3) . ?
C10 C11 1.386(3) . ?
C11 C12 1.387(3) . ?
C14 C15 1.406(3) . ?
C14 C19 1.397(3) . ?
C15 C16 1.409(3) . ?
C16 C17 1.381(3) . ?
C17 C18 1.396(3) . ?
C18 C19 1.390(3) . ?
C20 C21 1.525(3) . ?
C22 C23 1.390(3) . ?
C22 C27 1.502(3) . ?
C23 C24 1.386(3) . ?
C24 C25 1.391(3) . ?
C25 C26 1.385(3) . ?
